data_4300915
loop_
_publ_author_name
'Dohyun Moon'
'Myoung Soo Lah'

_publ_contact_author
; 

     Myoung Soo Lah

     Department of Chemistry

     College of Science and Technology, Hanyang University

     1271 Sa-1-dong, Ansan, Kyunggi-do 426-791, Korea

;
_publ_contact_author_email mslah@hanyang.ac.kr
_publ_contact_author_fax '82 (31) 407 3863'
_publ_contact_author_phone '82 (31) 400 5496'
_publ_section_title
;

Size and Shape Selectivity of Host Networks Built Based on Tunable

Secondary Building Units

;
_journal_name_full 'Inorganic Chemistry'
_journal_page_first 1934
_journal_page_last 1940
_journal_paper_doi 10.1021/ic0486872
_journal_volume 44
_journal_year 2005
_chemical_formula_sum 'C54 H64 Mn3 N9 O10'
_chemical_formula_weight 1163.96
_chemical_name_systematic
; 

 ? 

;
_space_group_IT_number 88
_symmetry_cell_setting tetragonal
_symmetry_space_group_name_Hall '-I 4ad'
_symmetry_space_group_name_H-M 'I 41/a :2'
_atom_sites_solution_hydrogens geom
_atom_sites_solution_primary direct
_atom_sites_solution_secondary difmap
_audit_creation_method SHELXL-97
_cell_angle_alpha 90.00
_cell_angle_beta 90.00
_cell_angle_gamma 90.00
_cell_formula_units_Z 16
_cell_length_a 40.6959(6)
_cell_length_b 40.6959(6)
_cell_length_c 17.4726(3)
_cell_measurement_reflns_used 1024
_cell_measurement_temperature 173(2)
_cell_measurement_theta_max 24.31
_cell_measurement_theta_min 1.90
_cell_volume 28937.4(8)
_computing_cell_refinement 'Bruker SAINT'
_computing_data_collection 'Bruker SMART'
_computing_data_reduction 'Bruker SAINT'
_computing_molecular_graphics ORTEP3
_computing_publication_material WinGX
_computing_structure_refinement 'Bruker SHELXTL'
_computing_structure_solution 'Bruker SHELXTL'
_diffrn_ambient_temperature 173(2)
_diffrn_measured_fraction_theta_full 0.983
_diffrn_measured_fraction_theta_max 0.983
_diffrn_measurement_device_type 'CCD area detector'
_diffrn_measurement_method 'phi and omega scans'
_diffrn_radiation_monochromator graphite
_diffrn_radiation_source 'fine-focus sealed tube'
_diffrn_radiation_type MoK\a
_diffrn_radiation_wavelength 0.71073
_diffrn_reflns_av_R_equivalents 0.0365
_diffrn_reflns_av_sigmaI/netI 0.0258
_diffrn_reflns_limit_h_max 47
_diffrn_reflns_limit_h_min -37
_diffrn_reflns_limit_k_max 46
_diffrn_reflns_limit_k_min -46
_diffrn_reflns_limit_l_max 19
_diffrn_reflns_limit_l_min -20
_diffrn_reflns_number 56869
_diffrn_reflns_theta_full 24.31
_diffrn_reflns_theta_max 24.31
_diffrn_reflns_theta_min 1.90
_diffrn_standards_decay_% <2.0
_exptl_absorpt_coefficient_mu 0.565
_exptl_absorpt_correction_T_max 0.8267
_exptl_absorpt_correction_T_min 0.6931
_exptl_absorpt_correction_type multi-scan
_exptl_absorpt_process_details 'Bruker SADABS'
_exptl_crystal_colour 'dark brown'
_exptl_crystal_density_diffrn 1.069
_exptl_crystal_density_method 'not measured'
_exptl_crystal_description prism
_exptl_crystal_F_000 9696
_exptl_crystal_size_max 0.70
_exptl_crystal_size_mid 0.50
_exptl_crystal_size_min 0.35
_refine_diff_density_max 0.482
_refine_diff_density_min -0.427
_refine_diff_density_rms 0.066
_refine_ls_extinction_method none
_refine_ls_goodness_of_fit_ref 1.076
_refine_ls_hydrogen_treatment mixed
_refine_ls_matrix_type full
_refine_ls_number_parameters 690
_refine_ls_number_reflns 11578
_refine_ls_number_restraints 0
_refine_ls_restrained_S_all 1.076
_refine_ls_R_factor_all 0.0706
_refine_ls_R_factor_gt 0.0583
_refine_ls_shift/su_max 0.001
_refine_ls_shift/su_mean 0.000
_refine_ls_structure_factor_coef Fsqd
_refine_ls_weighting_details 'calc w=1/[\s^2^(Fo^2^)+(0.0652P)^2^+104.2204P] where P=(Fo^2^+2Fc^2^)/3'
_refine_ls_weighting_scheme calc
_refine_ls_wR_factor_gt 0.1470
_refine_ls_wR_factor_ref 0.1564
_reflns_number_gt 9671
_reflns_number_total 11578
_reflns_threshold_expression >2sigma(I)
_cod_data_source_file ic0486872si20040917_062524_02.cif
_cod_data_source_block complex3
_cod_depositor_comments
;
The following automatic conversions were performed:
'_symmetry_cell_setting' value 'Tetragonal' changed to 'tetragonal'
according to '/home/saulius/struct/CIF-dictionaries/cif_core.dic'
dictionary named 'cif_core.dic' version 2.4.1 from
2010-06-29.

'_exptl_absorpt_correction_type' value 'Multi-scan' changed
to 'multi-scan' according to
'/home/saulius/struct/CIF-dictionaries/cif_core.dic' dictionary named
'cif_core.dic' version 2.4.1 from 2010-06-29.

Automatic conversion script
Id: cif_fix_enum 1527 2010-12-29 10:47:43Z saulius 
;
_cod_original_sg_symbol_H-M 'I 41/a'
_cod_database_code 4300915

loop_
_symmetry_equiv_pos_as_xyz
'x, y, z'
'-x+1/2, -y, z+1/2'
'-y+3/4, x+1/4, z+1/4'
'y+3/4, -x+3/4, z+3/4'
'x+1/2, y+1/2, z+1/2'
'-x+1, -y+1/2, z+1'
'-y+5/4, x+3/4, z+3/4'
'y+5/4, -x+5/4, z+5/4'
'-x, -y, -z'
'x-1/2, y, -z-1/2'
'y-3/4, -x-1/4, -z-1/4'
'-y-3/4, x-3/4, -z-3/4'
'-x+1/2, -y+1/2, -z+1/2'
'x, y+1/2, -z'
'y-1/4, -x+1/4, -z+1/4'
'-y-1/4, x-1/4, -z-1/4'

loop_
_atom_site_label
_atom_site_type_symbol
_atom_site_fract_x
_atom_site_fract_y
_atom_site_fract_z
_atom_site_U_iso_or_equiv
_atom_site_adp_type
_atom_site_occupancy
_atom_site_symmetry_multiplicity
_atom_site_calc_flag
_atom_site_refinement_flags
_atom_site_disorder_assembly
_atom_site_disorder_group
Mn1A Mn 0.719849(13) 0.363430(13) 0.27486(3) 0.03511(15) Uani 1 1 d . . .
O1A O 0.74215(6) 0.39893(6) 0.31532(15) 0.0442(6) Uani 1 1 d . . .
O2A O 0.79753(6) 0.36812(6) 0.12214(15) 0.0412(6) Uani 1 1 d . . .
O3A O 0.70200(6) 0.32616(6) 0.22129(15) 0.0404(6) Uani 1 1 d . . .
N1A N 0.75440(7) 0.35666(7) 0.20014(17) 0.0342(7) Uani 1 1 d . . .
N2A N 0.74979(7) 0.32861(7) 0.15391(18) 0.0376(7) Uani 1 1 d . . .
N3A N 0.69183(8) 0.39650(8) 0.19155(19) 0.0445(8) Uani 1 1 d . . .
C1A C 0.76648(9) 0.41615(9) 0.2843(2) 0.0398(9) Uani 1 1 d . . .
C2A C 0.78478(9) 0.40648(8) 0.2200(2) 0.0354(8) Uani 1 1 d . . .
C3A C 0.80982(9) 0.42728(9) 0.1941(2) 0.0419(9) Uani 1 1 d . . .
H3A H 0.8223 0.4209 0.1505 0.050 Uiso 1 1 calc R . .
C4A C 0.81700(10) 0.45643(10) 0.2293(3) 0.0502(10) Uani 1 1 d . . .
H4A H 0.8341 0.4701 0.2105 0.060 Uiso 1 1 calc R . .
C5A C 0.79902(11) 0.46553(11) 0.2925(3) 0.0574(11) Uani 1 1 d . . .
H5A H 0.8038 0.4858 0.3172 0.069 Uiso 1 1 calc R . .
C6A C 0.77438(11) 0.44595(10) 0.3203(3) 0.0510(10) Uani 1 1 d . . .
H6A H 0.7625 0.4526 0.3644 0.061 Uiso 1 1 calc R . .
C7A C 0.77892(9) 0.37563(8) 0.1785(2) 0.0356(8) Uani 1 1 d . . .
C8A C 0.72181(9) 0.31508(9) 0.1692(2) 0.0381(8) Uani 1 1 d . . .
C9A C 0.71022(10) 0.28638(10) 0.1229(3) 0.0549(11) Uani 1 1 d . . .
H9A1 H 0.7027 0.2687 0.1576 0.066 Uiso 1 1 calc R . .
H9A2 H 0.7287 0.2777 0.0920 0.066 Uiso 1 1 calc R . .
C10A C 0.68177(18) 0.29647(17) 0.0692(5) 0.113(3) Uani 1 1 d . . .
H10A H 0.6647 0.3080 0.0995 0.135 Uiso 1 1 calc R . .
H10B H 0.6902 0.3120 0.0304 0.135 Uiso 1 1 calc R . .
C11A C 0.6664(3) 0.2676(3) 0.0293(6) 0.184(5) Uani 1 1 d . . .
H11A H 0.6746 0.2476 0.0552 0.221 Uiso 1 1 calc R . .
H11B H 0.6425 0.2687 0.0393 0.221 Uiso 1 1 calc R . .
C12A C 0.6696(5) 0.2635(3) -0.0352(7) 0.292(11) Uani 1 1 d . . .
H12A H 0.6933 0.2600 -0.0446 0.350 Uiso 1 1 calc R . .
H12B H 0.6636 0.2843 -0.0610 0.350 Uiso 1 1 calc R . .
C13A C 0.6507(3) 0.2351(2) -0.0771(7) 0.212(6) Uani 1 1 d . . .
H13A H 0.6438 0.2186 -0.0395 0.255 Uiso 1 1 calc R . .
H13B H 0.6652 0.2249 -0.1150 0.255 Uiso 1 1 calc R . .
H13C H 0.6313 0.2442 -0.1028 0.255 Uiso 1 1 calc R . .
C14A C 0.67162(10) 0.41988(11) 0.2147(3) 0.0528(11) Uani 1 1 d . . .
H14A H 0.6695 0.4236 0.2681 0.063 Uiso 1 1 calc R . .
C15A C 0.65363(11) 0.43904(11) 0.1658(3) 0.0569(12) Uani 1 1 d . . .
H15A H 0.6395 0.4557 0.1853 0.068 Uiso 1 1 calc R . .
C16A C 0.65607(13) 0.43411(13) 0.0888(3) 0.0669(14) Uani 1 1 d . . .
C17A C 0.67750(13) 0.41014(14) 0.0638(3) 0.0737(16) Uani 1 1 d . . .
H17A H 0.6803 0.4062 0.0106 0.088 Uiso 1 1 calc R . .
C18A C 0.69472(12) 0.39204(12) 0.1163(3) 0.0586(12) Uani 1 1 d . . .
H18A H 0.7094 0.3756 0.0983 0.070 Uiso 1 1 calc R . .
C19A C 0.63502(18) 0.45426(19) 0.0337(3) 0.109(3) Uani 1 1 d . . .
H19A H 0.6118 0.4478 0.0417 0.130 Uiso 1 1 calc R . .
H19B H 0.6370 0.4776 0.0487 0.130 Uiso 1 1 calc R . .
Mn1B Mn 0.790188(13) 0.326508(13) 0.06701(3) 0.03568(16) Uani 1 1 d . . .
O1B O 0.76260(7) 0.34401(6) -0.00726(17) 0.0480(7) Uani 1 1 d . . .
O2B O 0.77543(6) 0.24428(6) -0.06742(14) 0.0417(6) Uani 1 1 d . . .
O3B O 0.83494(7) 0.33843(7) -0.00089(17) 0.0502(7) Uani 1 1 d . . .
O4B O 0.81661(6) 0.30116(6) 0.13721(15) 0.0381(6) Uani 1 1 d . . .
N1B N 0.78602(7) 0.28350(7) 0.02097(17) 0.0328(7) Uani 1 1 d . . .
N2B N 0.80141(7) 0.25795(7) 0.06263(17) 0.0342(7) Uani 1 1 d . . .
N3B N 0.88894(9) 0.34981(10) -0.0109(3) 0.0702(12) Uani 1 1 d . . .
C1B C 0.75030(9) 0.33047(10) -0.0700(2) 0.0461(10) Uani 1 1 d . . .
C2B C 0.75582(9) 0.29791(10) -0.0924(2) 0.0429(9) Uani 1 1 d . . .
C3B C 0.74326(12) 0.28663(12) -0.1615(3) 0.0587(12) Uani 1 1 d . . .
H3B H 0.7476 0.2647 -0.1773 0.070 Uiso 1 1 calc R . .
C4B C 0.72457(13) 0.30696(15) -0.2075(3) 0.0745(15) Uani 1 1 d . . .
H4B H 0.7163 0.2993 -0.2550 0.089 Uiso 1 1 calc R . .
C5B C 0.71823(12) 0.33807(14) -0.1835(3) 0.0720(15) Uani 1 1 d . . .
H5B H 0.7052 0.3521 -0.2147 0.086 Uiso 1 1 calc R . .
C6B C 0.73018(11) 0.34971(12) -0.1156(3) 0.0624(13) Uani 1 1 d . . .
H6B H 0.7246 0.3713 -0.0995 0.075 Uiso 1 1 calc R . .
C7B C 0.77352(9) 0.27397(9) -0.0447(2) 0.0367(8) Uani 1 1 d . . .
C8B C 0.81612(9) 0.26987(9) 0.1223(2) 0.0365(8) Uani 1 1 d . . .
C9B C 0.83323(10) 0.24737(10) 0.1769(2) 0.0467(10) Uani 1 1 d . . .
H9B1 H 0.8307 0.2244 0.1591 0.056 Uiso 1 1 calc R . .
H9B2 H 0.8227 0.2491 0.2279 0.056 Uiso 1 1 calc R . .
C10B C 0.86943(12) 0.25538(11) 0.1843(3) 0.0612(13) Uani 1 1 d . . .
H10C H 0.8791 0.2418 0.2256 0.073 Uiso 1 1 calc R . .
H10D H 0.8719 0.2787 0.1991 0.073 Uiso 1 1 calc R . .
C11B C 0.88827(12) 0.24933(14) 0.1108(4) 0.0782(16) Uani 1 1 d . . .
H11C H 0.8845 0.2264 0.0943 0.094 Uiso 1 1 calc R . .
H11D H 0.8795 0.2639 0.0705 0.094 Uiso 1 1 calc R . .
C12B C 0.92447(15) 0.2551(2) 0.1181(6) 0.122(3) Uani 1 1 d . . .
H12C H 0.9334 0.2402 0.1578 0.147 Uiso 1 1 calc R . .
H12D H 0.9283 0.2780 0.1352 0.147 Uiso 1 1 calc R . .
C13B C 0.94262(18) 0.2494(2) 0.0444(6) 0.152(4) Uani 1 1 d . . .
H13D H 0.9396 0.2266 0.0280 0.183 Uiso 1 1 calc R . .
H13E H 0.9661 0.2537 0.0521 0.183 Uiso 1 1 calc R . .
H13F H 0.9341 0.2642 0.0049 0.183 Uiso 1 1 calc R . .
C14B C 0.86216(11) 0.33971(10) 0.0261(3) 0.0540(11) Uani 1 1 d . . .
H14B H 0.8647 0.3330 0.0778 0.065 Uiso 1 1 calc R . .
C15B C 0.88774(16) 0.36093(16) -0.0890(4) 0.103(2) Uani 1 1 d . . .
H15B H 0.8650 0.3602 -0.1074 0.124 Uiso 1 1 calc R . .
H15C H 0.9015 0.3467 -0.1208 0.124 Uiso 1 1 calc R . .
H15D H 0.8959 0.3836 -0.0919 0.124 Uiso 1 1 calc R . .
C16B C 0.92025(13) 0.35235(19) 0.0261(5) 0.114(3) Uani 1 1 d . . .
H16A H 0.9274 0.3753 0.0260 0.137 Uiso 1 1 calc R . .
H16B H 0.9364 0.3389 -0.0014 0.137 Uiso 1 1 calc R . .
H16C H 0.9184 0.3446 0.0790 0.137 Uiso 1 1 calc R . .
Mn1C Mn 0.787902(13) 0.209700(13) 0.00667(3) 0.03404(15) Uani 1 1 d . . .
O1C O 0.82963(6) 0.20147(6) -0.03193(16) 0.0453(6) Uani 1 1 d . . .
O2C O 0.81712(6) 0.13455(6) 0.15141(15) 0.0388(6) Uani 1 1 d . . .
O3C O 0.74617(6) 0.21261(6) 0.05809(14) 0.0378(6) Uani 1 1 d . . .
N1C N 0.79368(7) 0.17572(7) 0.08329(17) 0.0332(7) Uani 1 1 d . . .
N2C N 0.76647(7) 0.17170(7) 0.13220(17) 0.0354(7) Uani 1 1 d . . .
N3C N 0.76217(9) 0.17534(8) -0.07720(19) 0.0488(8) Uani 1 1 d . . .
C1C C 0.85049(9) 0.17739(9) -0.0153(2) 0.0411(9) Uani 1 1 d . . .
C2C C 0.84630(9) 0.15485(9) 0.0440(2) 0.0357(8) Uani 1 1 d . . .
C3C C 0.86992(9) 0.13038(10) 0.0545(3) 0.0463(10) Uani 1 1 d . . .
H3C H 0.8671 0.1150 0.0948 0.056 Uiso 1 1 calc R . .
C4C C 0.89683(10) 0.12791(11) 0.0091(3) 0.0572(12) Uani 1 1 d . . .
H4C H 0.9123 0.1107 0.0167 0.069 Uiso 1 1 calc R . .
C5C C 0.90152(11) 0.15069(12) -0.0483(3) 0.0646(13) Uani 1 1 d . . .
H5C H 0.9207 0.1496 -0.0793 0.078 Uiso 1 1 calc R . .
C6C C 0.87866(11) 0.17504(11) -0.0608(3) 0.0552(11) Uani 1 1 d . . .
H6C H 0.8821 0.1904 -0.1009 0.066 Uiso 1 1 calc R . .
C7C C 0.81779(8) 0.15498(8) 0.0954(2) 0.0316(8) Uani 1 1 d . . .
C8C C 0.74320(9) 0.19161(9) 0.1135(2) 0.0358(8) Uani 1 1 d . . .
C9C C 0.71080(9) 0.19027(11) 0.1528(2) 0.0503(10) Uani 1 1 d . . .
H9C1 H 0.7041 0.2127 0.1681 0.060 Uiso 1 1 calc R . .
H9C2 H 0.7127 0.1768 0.1998 0.060 Uiso 1 1 calc R . .
C10C C 0.68440(11) 0.17539(14) 0.1000(3) 0.0718(15) Uani 1 1 d . . .
H10E H 0.6626 0.1781 0.1243 0.086 Uiso 1 1 calc R . .
H10F H 0.6842 0.1877 0.0511 0.086 Uiso 1 1 calc R . .
C11C C 0.68998(15) 0.13954(14) 0.0833(4) 0.092(2) Uani 1 1 d . . .
H11E H 0.6900 0.1274 0.1324 0.111 Uiso 1 1 calc R . .
H11F H 0.7120 0.1370 0.0602 0.111 Uiso 1 1 calc R . .
C12C C 0.66479(17) 0.1239(2) 0.0302(5) 0.124(3) Uani 1 1 d . . .
H12E H 0.6426 0.1271 0.0520 0.149 Uiso 1 1 calc R . .
H12F H 0.6655 0.1353 -0.0199 0.149 Uiso 1 1 calc R . .
C13C C 0.6703(3) 0.0880(2) 0.0176(7) 0.216(7) Uani 1 1 d . . .
H13G H 0.6938 0.0839 0.0089 0.259 Uiso 1 1 calc R . .
H13H H 0.6578 0.0807 -0.0272 0.259 Uiso 1 1 calc R . .
H13I H 0.6630 0.0757 0.0628 0.259 Uiso 1 1 calc R . .
C14C C 0.73250(12) 0.18352(13) -0.1021(3) 0.0669(13) Uani 1 1 d . . .
H14C H 0.7242 0.2047 -0.0902 0.080 Uiso 1 1 calc R . .
C15C C 0.71334(14) 0.16275(14) -0.1440(3) 0.0798(16) Uani 1 1 d . . .
H15E H 0.6924 0.1699 -0.1617 0.096 Uiso 1 1 calc R . .
C16C C 0.72414(16) 0.13159(13) -0.1607(3) 0.0795(17) Uani 1 1 d . . .
C17C C 0.75503(16) 0.12398(13) -0.1380(3) 0.0803(17) Uani 1 1 d . . .
H17C H 0.7642 0.1033 -0.1515 0.096 Uiso 1 1 calc R . .
C18C C 0.77303(13) 0.14567(11) -0.0959(3) 0.0577(12) Uani 1 1 d . . .
H18C H 0.7943 0.1393 -0.0792 0.069 Uiso 1 1 calc R . .
C19C C 0.70210(19) 0.10839(15) -0.2050(4) 0.102(2) Uani 1 1 d . . .
H19C H 0.7088 0.0854 -0.1950 0.123 Uiso 1 1 calc R . .
H19D H 0.6791 0.1111 -0.1878 0.123 Uiso 1 1 calc R . .

loop_
_atom_site_aniso_label
_atom_site_aniso_U_11
_atom_site_aniso_U_22
_atom_site_aniso_U_33
_atom_site_aniso_U_23
_atom_site_aniso_U_13
_atom_site_aniso_U_12
Mn1A 0.0329(3) 0.0354(3) 0.0371(3) 0.0038(2) 0.0027(2) 0.0019(2)
O1A 0.0477(16) 0.0418(15) 0.0432(15) -0.0021(12) 0.0073(12) -0.0039(12)
O2A 0.0396(14) 0.0355(14) 0.0486(16) -0.0012(12) 0.0124(12) -0.0021(11)
O3A 0.0346(13) 0.0436(15) 0.0431(15) -0.0025(12) 0.0055(12) -0.0032(11)
N1A 0.0368(16) 0.0285(15) 0.0372(17) 0.0011(13) 0.0019(13) 0.0035(12)
N2A 0.0335(16) 0.0324(16) 0.0470(19) 0.0009(14) 0.0029(14) 0.0011(13)
N3A 0.0440(19) 0.051(2) 0.0388(19) 0.0043(15) 0.0033(15) 0.0102(15)
C1A 0.041(2) 0.040(2) 0.038(2) 0.0059(17) -0.0010(17) -0.0001(17)
C2A 0.040(2) 0.0314(18) 0.035(2) 0.0080(15) -0.0047(16) 0.0042(15)
C3A 0.039(2) 0.043(2) 0.043(2) 0.0057(18) 0.0040(17) -0.0019(17)
C4A 0.046(2) 0.046(2) 0.058(3) 0.003(2) -0.001(2) -0.0111(19)
C5A 0.063(3) 0.044(2) 0.065(3) -0.008(2) 0.008(2) -0.009(2)
C6A 0.055(3) 0.047(2) 0.051(3) -0.007(2) 0.009(2) -0.006(2)
C7A 0.0352(19) 0.0305(18) 0.041(2) 0.0100(16) -0.0024(16) 0.0003(15)
C8A 0.036(2) 0.036(2) 0.042(2) 0.0036(17) -0.0011(17) 0.0016(16)
C9A 0.047(2) 0.049(2) 0.069(3) -0.007(2) 0.019(2) -0.0133(19)
C10A 0.114(5) 0.091(5) 0.132(6) -0.033(4) -0.053(5) -0.014(4)
C11A 0.266(14) 0.143(8) 0.144(9) -0.035(7) -0.093(10) -0.056(8)
C12A 0.55(3) 0.203(13) 0.120(9) -0.077(9) 0.097(14) -0.221(17)
C13A 0.295(15) 0.132(8) 0.209(12) -0.067(8) -0.126(11) -0.017(9)
C14A 0.051(2) 0.058(3) 0.050(3) 0.006(2) 0.007(2) 0.009(2)
C15A 0.057(3) 0.063(3) 0.051(3) 0.006(2) 0.006(2) 0.026(2)
C16A 0.072(3) 0.080(3) 0.049(3) 0.013(2) -0.001(2) 0.035(3)
C17A 0.088(4) 0.090(4) 0.044(3) 0.006(3) -0.001(2) 0.045(3)
C18A 0.066(3) 0.063(3) 0.047(3) 0.004(2) 0.002(2) 0.028(2)
C19A 0.124(5) 0.139(6) 0.063(4) 0.010(4) -0.004(4) 0.086(5)
Mn1B 0.0343(3) 0.0301(3) 0.0427(3) 0.0025(2) 0.0028(2) 0.0006(2)
O1B 0.0491(16) 0.0370(14) 0.0579(18) 0.0093(13) -0.0065(14) 0.0035(12)
O2B 0.0515(16) 0.0418(15) 0.0317(14) -0.0003(11) -0.0036(12) -0.0010(12)
O3B 0.0441(17) 0.0450(16) 0.0614(19) 0.0023(14) 0.0100(14) -0.0061(13)
O4B 0.0384(14) 0.0329(14) 0.0431(15) -0.0040(11) -0.0035(11) -0.0015(11)
N1B 0.0316(15) 0.0307(15) 0.0362(17) 0.0035(13) -0.0014(13) 0.0000(12)
N2B 0.0339(16) 0.0322(15) 0.0363(17) 0.0016(13) -0.0013(13) 0.0010(12)
N3B 0.046(2) 0.064(3) 0.100(3) -0.020(2) 0.026(2) -0.0129(19)
C1B 0.038(2) 0.047(2) 0.053(3) 0.015(2) -0.0006(19) -0.0017(18)
C2B 0.038(2) 0.051(2) 0.039(2) 0.0117(18) -0.0026(17) -0.0045(17)
C3B 0.067(3) 0.061(3) 0.048(3) 0.010(2) -0.009(2) -0.002(2)
C4B 0.072(3) 0.090(4) 0.062(3) 0.025(3) -0.022(3) -0.007(3)
C5B 0.062(3) 0.073(4) 0.081(4) 0.034(3) -0.019(3) 0.004(3)
C6B 0.057(3) 0.057(3) 0.073(3) 0.021(2) -0.010(2) 0.001(2)
C7B 0.0346(19) 0.039(2) 0.036(2) 0.0030(16) 0.0046(16) -0.0016(16)
C8B 0.0346(19) 0.038(2) 0.037(2) 0.0001(16) 0.0005(16) -0.0011(15)
C9B 0.058(3) 0.038(2) 0.044(2) 0.0003(18) -0.0100(19) 0.0034(18)
C10B 0.066(3) 0.045(2) 0.073(3) 0.003(2) -0.028(3) 0.009(2)
C11B 0.054(3) 0.072(3) 0.108(5) 0.006(3) -0.008(3) 0.005(3)
C12B 0.060(4) 0.114(6) 0.193(9) 0.016(6) -0.003(5) 0.004(4)
C13B 0.078(5) 0.178(9) 0.202(10) 0.014(8) 0.037(6) 0.007(5)
C14B 0.048(3) 0.051(3) 0.063(3) -0.009(2) 0.009(2) -0.007(2)
C15B 0.086(4) 0.093(4) 0.131(6) 0.035(4) 0.061(4) 0.000(3)
C16B 0.047(3) 0.142(6) 0.153(7) -0.059(5) 0.020(4) -0.023(3)
Mn1C 0.0378(3) 0.0316(3) 0.0328(3) -0.0006(2) 0.0005(2) -0.0003(2)
O1C 0.0451(15) 0.0440(15) 0.0469(16) 0.0063(12) 0.0125(12) 0.0026(12)
O2C 0.0341(13) 0.0384(14) 0.0439(15) 0.0061(12) 0.0032(11) 0.0079(11)
O3C 0.0393(14) 0.0360(13) 0.0381(14) 0.0045(11) -0.0023(11) 0.0039(11)
N1C 0.0307(15) 0.0352(16) 0.0338(16) -0.0007(13) 0.0045(12) -0.0031(12)
N2C 0.0326(16) 0.0334(16) 0.0401(17) 0.0060(13) 0.0050(13) 0.0012(13)
N3C 0.058(2) 0.046(2) 0.042(2) -0.0054(16) -0.0067(16) -0.0047(16)
C1C 0.040(2) 0.034(2) 0.049(2) -0.0094(17) 0.0060(18) -0.0036(16)
C2C 0.0344(19) 0.0330(19) 0.040(2) -0.0061(16) 0.0005(16) -0.0043(15)
C3C 0.034(2) 0.047(2) 0.058(3) 0.0067(19) 0.0030(18) -0.0019(17)
C4C 0.036(2) 0.059(3) 0.076(3) 0.000(2) 0.016(2) 0.0105(19)
C5C 0.050(3) 0.062(3) 0.082(4) 0.004(3) 0.026(2) 0.008(2)
C6C 0.055(3) 0.053(3) 0.057(3) 0.004(2) 0.024(2) 0.000(2)
C7C 0.0292(18) 0.0260(17) 0.040(2) -0.0058(15) -0.0033(15) 0.0006(14)
C8C 0.035(2) 0.0338(19) 0.038(2) -0.0019(16) -0.0030(16) 0.0027(15)
C9C 0.038(2) 0.060(3) 0.053(3) 0.018(2) 0.0092(19) 0.0125(19)
C10C 0.032(2) 0.097(4) 0.087(4) 0.037(3) -0.001(2) -0.003(2)
C11C 0.077(4) 0.078(4) 0.122(5) 0.030(4) -0.039(4) -0.032(3)
C12C 0.095(5) 0.143(7) 0.134(6) 0.037(5) -0.052(5) -0.056(5)
C13C 0.251(13) 0.112(7) 0.284(15) 0.028(8) -0.173(12) -0.078(8)
C14C 0.059(3) 0.071(3) 0.070(3) -0.022(3) -0.007(3) -0.003(2)
C15C 0.076(4) 0.084(4) 0.080(4) -0.028(3) -0.030(3) -0.011(3)
C16C 0.109(5) 0.061(3) 0.068(3) -0.005(3) -0.030(3) -0.026(3)
C17C 0.109(5) 0.052(3) 0.080(4) -0.016(3) -0.038(3) 0.001(3)
C18C 0.078(3) 0.045(2) 0.050(3) -0.007(2) -0.017(2) -0.001(2)
C19C 0.138(6) 0.079(4) 0.090(5) -0.006(3) -0.054(4) -0.032(4)

loop_
_atom_type_symbol
_atom_type_description
_atom_type_scat_dispersion_real
_atom_type_scat_dispersion_imag
_atom_type_scat_source
C C 0.0033 0.0016 'International Tables Vol C Tables 4.2.6.8 and 6.1.1.4'
H H 0.0000 0.0000 'International Tables Vol C Tables 4.2.6.8 and 6.1.1.4'
N N 0.0061 0.0033 'International Tables Vol C Tables 4.2.6.8 and 6.1.1.4'
O O 0.0106 0.0060 'International Tables Vol C Tables 4.2.6.8 and 6.1.1.4'
Mn Mn 0.3368 0.7283 'International Tables Vol C Tables 4.2.6.8 and 6.1.1.4'

loop_
_geom_angle_atom_site_label_1
_geom_angle_atom_site_label_2
_geom_angle_atom_site_label_3
_geom_angle
_geom_angle_site_symmetry_1
_geom_angle_site_symmetry_3
_geom_angle_publ_flag
O1A Mn1A O3A 171.17(11) . . ?
O1A Mn1A N1A 90.72(12) . . ?
O3A Mn1A N1A 80.46(11) . . ?
O1A Mn1A O2C 95.26(11) . 13_655 ?
O3A Mn1A O2C 93.56(11) . 13_655 ?
N1A Mn1A O2C 173.76(11) . 13_655 ?
O1A Mn1A N2C 95.73(12) . 13_655 ?
O3A Mn1A N2C 86.75(11) . 13_655 ?
N1A Mn1A N2C 102.58(11) . 13_655 ?
O2C Mn1A N2C 75.12(10) 13_655 13_655 ?
O1A Mn1A N3A 91.62(12) . . ?
O3A Mn1A N3A 88.06(12) . . ?
N1A Mn1A N3A 90.95(12) . . ?
O2C Mn1A N3A 90.63(11) 13_655 . ?
N2C Mn1A N3A 164.48(11) 13_655 . ?
C1A O1A Mn1A 128.5(2) . . ?
C7A O2A Mn1B 119.5(2) . . ?
C8A O3A Mn1A 112.4(2) . . ?
C7A N1A N2A 114.3(3) . . ?
C7A N1A Mn1A 131.2(3) . . ?
N2A N1A Mn1A 113.8(2) . . ?
C8A N2A N1A 110.1(3) . . ?
C8A N2A Mn1B 140.4(3) . . ?
N1A N2A Mn1B 108.8(2) . . ?
C14A N3A C18A 117.1(4) . . ?
C14A N3A Mn1A 122.6(3) . . ?
C18A N3A Mn1A 120.3(3) . . ?
O1A C1A C6A 116.4(3) . . ?
O1A C1A C2A 125.0(3) . . ?
C6A C1A C2A 118.6(3) . . ?
C3A C2A C1A 118.4(3) . . ?
C3A C2A C7A 118.4(3) . . ?
C1A C2A C7A 123.2(3) . . ?
C4A C3A C2A 122.3(4) . . ?
C3A C4A C5A 118.8(4) . . ?
C6A C5A C4A 121.2(4) . . ?
C5A C6A C1A 120.8(4) . . ?
O2A C7A N1A 121.9(3) . . ?
O2A C7A C2A 119.2(3) . . ?
N1A C7A C2A 118.9(3) . . ?
N2A C8A O3A 123.0(3) . . ?
N2A C8A C9A 119.9(3) . . ?
O3A C8A C9A 117.0(3) . . ?
C8A C9A C10A 110.9(4) . . ?
C11A C10A C9A 112.7(7) . . ?
C12A C11A C10A 121.5(12) . . ?
C11A C12A C13A 120.6(12) . . ?
N3A C14A C15A 123.5(4) . . ?
C16A C15A C14A 119.5(4) . . ?
C15A C16A C17A 117.6(4) . . ?
C15A C16A C19A 120.1(4) . . ?
C17A C16A C19A 122.2(5) . . ?
C18A C17A C16A 119.4(4) . . ?
N3A C18A C17A 122.9(4) . . ?
C19C C19A C16A 118.5(5) 16_655 . ?
O1B Mn1B O4B 170.23(11) . . ?
O1B Mn1B N1B 90.20(12) . . ?
O4B Mn1B N1B 80.18(11) . . ?
O1B Mn1B O2A 95.95(12) . . ?
O4B Mn1B O2A 93.68(11) . . ?
N1B Mn1B O2A 173.85(12) . . ?
O1B Mn1B O3B 92.22(12) . . ?
O4B Mn1B O3B 89.96(11) . . ?
N1B Mn1B O3B 92.71(11) . . ?
O2A Mn1B O3B 87.09(10) . . ?
O1B Mn1B N2A 90.87(12) . . ?
O4B Mn1B N2A 89.92(11) . . ?
N1B Mn1B N2A 104.61(12) . . ?
O2A Mn1B N2A 75.35(10) . . ?
O3B Mn1B N2A 162.39(11) . . ?
C1B O1B Mn1B 130.3(2) . . ?
C7B O2B Mn1C 119.1(2) . . ?
C14B O3B Mn1B 123.6(3) . . ?
C8B O4B Mn1B 112.8(2) . . ?
C7B N1B N2B 113.8(3) . . ?
C7B N1B Mn1B 131.7(2) . . ?
N2B N1B Mn1B 114.3(2) . . ?
C8B N2B N1B 110.1(3) . . ?
C8B N2B Mn1C 141.7(2) . . ?
N1B N2B Mn1C 107.9(2) . . ?
C14B N3B C16B 122.0(5) . . ?
C14B N3B C15B 122.0(5) . . ?
C16B N3B C15B 115.8(5) . . ?
O1B C1B C6B 117.6(4) . . ?
O1B C1B C2B 124.4(4) . . ?
C6B C1B C2B 118.0(4) . . ?
C3B C2B C1B 119.8(4) . . ?
C3B C2B C7B 117.0(4) . . ?
C1B C2B C7B 123.1(4) . . ?
C4B C3B C2B 120.7(5) . . ?
C5B C4B C3B 118.9(5) . . ?
C4B C5B C6B 121.5(5) . . ?
C5B C6B C1B 120.9(5) . . ?
O2B C7B N1B 121.9(3) . . ?
O2B C7B C2B 118.7(3) . . ?
N1B C7B C2B 119.3(3) . . ?
N2B C8B O4B 122.4(3) . . ?
N2B C8B C9B 120.0(3) . . ?
O4B C8B C9B 117.7(3) . . ?
C8B C9B C10B 112.1(3) . . ?
C9B C10B C11B 112.7(4) . . ?
C12B C11B C10B 113.6(6) . . ?
C11B C12B C13B 112.7(7) . . ?
O3B C14B N3B 125.1(5) . . ?
O1C Mn1C O3C 170.78(11) . . ?
O1C Mn1C N1C 90.64(12) . . ?
O3C Mn1C N1C 80.14(11) . . ?
O1C Mn1C O2B 97.19(11) . . ?
O3C Mn1C O2B 92.02(11) . . ?
N1C Mn1C O2B 171.97(11) . . ?
O1C Mn1C N2B 95.24(11) . . ?
O3C Mn1C N2B 87.66(11) . . ?
N1C Mn1C N2B 106.94(11) . . ?
O2B Mn1C N2B 74.19(10) . . ?
O1C Mn1C N3C 94.35(13) . . ?
O3C Mn1C N3C 86.14(12) . . ?
N1C Mn1C N3C 93.55(12) . . ?
O2B Mn1C N3C 84.14(12) . . ?
N2B Mn1C N3C 157.22(12) . . ?
C1C O1C Mn1C 129.6(2) . . ?
C7C O2C Mn1A 119.0(2) . 13_655 ?
C8C O3C Mn1C 112.9(2) . . ?
C7C N1C N2C 114.6(3) . . ?
C7C N1C Mn1C 131.4(2) . . ?
N2C N1C Mn1C 114.0(2) . . ?
C8C N2C N1C 110.6(3) . . ?
C8C N2C Mn1A 140.3(3) . 13_655 ?
N1C N2C Mn1A 108.6(2) . 13_655 ?
C14C N3C C18C 116.8(4) . . ?
C14C N3C Mn1C 118.4(3) . . ?
C18C N3C Mn1C 124.3(3) . . ?
O1C C1C C2C 124.7(3) . . ?
O1C C1C C6C 116.8(4) . . ?
C2C C1C C6C 118.5(4) . . ?
C1C C2C C3C 118.9(3) . . ?
C1C C2C C7C 123.3(3) . . ?
C3C C2C C7C 117.8(3) . . ?
C4C C3C C2C 122.1(4) . . ?
C3C C4C C5C 119.2(4) . . ?
C6C C5C C4C 120.4(4) . . ?
C5C C6C C1C 120.8(4) . . ?
O2C C7C N1C 121.6(3) . . ?
O2C C7C C2C 118.8(3) . . ?
N1C C7C C2C 119.7(3) . . ?
N2C C8C O3C 122.3(3) . . ?
N2C C8C C9C 120.8(3) . . ?
O3C C8C C9C 116.8(3) . . ?
C8C C9C C10C 110.8(4) . . ?
C11C C10C C9C 113.1(4) . . ?
C10C C11C C12C 114.9(5) . . ?
C13C C12C C11C 113.4(6) . . ?
N3C C14C C15C 122.8(5) . . ?
C14C C15C C16C 120.2(5) . . ?
C17C C16C C15C 116.5(5) . . ?
C17C C16C C19C 123.8(6) . . ?
C15C C16C C19C 119.6(6) . . ?
C16C C17C C18C 120.6(5) . . ?
N3C C18C C17C 122.9(5) . . ?
C19A C19C C16C 110.1(5) 11_665 . ?

loop_
_geom_bond_atom_site_label_1
_geom_bond_atom_site_label_2
_geom_bond_distance
_geom_bond_site_symmetry_2
_geom_bond_publ_flag
Mn1A O1A 1.847(3) . ?
Mn1A O3A 1.925(3) . ?
Mn1A N1A 1.938(3) . ?
Mn1A O2C 1.982(2) 13_655 ?
Mn1A N2C 2.234(3) 13_655 ?
Mn1A N3A 2.287(3) . ?
O1A C1A 1.329(4) . ?
O2A C7A 1.280(4) . ?
O2A Mn1B 1.971(3) . ?
O3A C8A 1.297(4) . ?
N1A C7A 1.317(4) . ?
N1A N2A 1.411(4) . ?
N2A C8A 1.292(5) . ?
N2A Mn1B 2.240(3) . ?
N3A C14A 1.321(5) . ?
N3A C18A 1.333(5) . ?
C1A C6A 1.403(6) . ?
C1A C2A 1.405(5) . ?
C2A C3A 1.400(5) . ?
C2A C7A 1.469(5) . ?
C3A C4A 1.368(6) . ?
C4A C5A 1.375(6) . ?
C5A C6A 1.370(6) . ?
C8A C9A 1.497(6) . ?
C9A C10A 1.545(8) . ?
C10A C11A 1.503(9) . ?
C11A C12A 1.147(12) . ?
C12A C13A 1.567(13) . ?
C14A C15A 1.369(6) . ?
C15A C16A 1.362(6) . ?
C16A C17A 1.380(6) . ?
C16A C19A 1.528(7) . ?
C17A C18A 1.369(6) . ?
C19A C19C 1.403(8) 16_655 ?
Mn1B O1B 1.858(3) . ?
Mn1B O4B 1.930(3) . ?
Mn1B N1B 1.934(3) . ?
Mn1B O3B 2.227(3) . ?
O1B C1B 1.325(5) . ?
O2B C7B 1.274(4) . ?
O2B Mn1C 1.978(3) . ?
O3B C14B 1.205(5) . ?
O4B C8B 1.300(4) . ?
N1B C7B 1.313(5) . ?
N1B N2B 1.415(4) . ?
N2B C8B 1.296(5) . ?
N2B Mn1C 2.261(3) . ?
N3B C14B 1.332(6) . ?
N3B C16B 1.433(7) . ?
N3B C15B 1.437(8) . ?
C1B C6B 1.385(6) . ?
C1B C2B 1.400(6) . ?
C2B C3B 1.388(6) . ?
C2B C7B 1.471(5) . ?
C3B C4B 1.381(6) . ?
C4B C5B 1.358(8) . ?
C5B C6B 1.367(7) . ?
C8B C9B 1.495(5) . ?
C9B C10B 1.514(6) . ?
C10B C11B 1.515(8) . ?
C11B C12B 1.497(8) . ?
C12B C13B 1.503(11) . ?
Mn1C O1C 1.858(3) . ?
Mn1C O3C 1.925(2) . ?
Mn1C N1C 1.939(3) . ?
Mn1C N3C 2.280(3) . ?
O1C C1C 1.329(5) . ?
O2C C7C 1.284(4) . ?
O2C Mn1A 1.982(2) 13_655 ?
O3C C8C 1.298(4) . ?
N1C C7C 1.312(4) . ?
N1C N2C 1.408(4) . ?
N2C C8C 1.288(4) . ?
N2C Mn1A 2.234(3) 13_655 ?
N3C C14C 1.326(6) . ?
N3C C18C 1.326(5) . ?
C1C C2C 1.395(5) . ?
C1C C6C 1.398(5) . ?
C2C C3C 1.396(5) . ?
C2C C7C 1.467(5) . ?
C3C C4C 1.356(6) . ?
C4C C5C 1.378(7) . ?
C5C C6C 1.377(6) . ?
C8C C9C 1.488(5) . ?
C9C C10C 1.541(7) . ?
C10C C11C 1.505(8) . ?
C11C C12C 1.522(8) . ?
C12C C13C 1.495(12) . ?
C14C C15C 1.363(6) . ?
C15C C16C 1.374(8) . ?
C16C C17C 1.354(8) . ?
C16C C19C 1.515(7) . ?
C17C C18C 1.363(6) . ?
C19C C19A 1.403(8) 11_665 ?
